data_7034407
loop_
_publ_author_name
'Wang, Yong'
'Lin, Chensheng'
'Ma, Xiao'
'Xue, Zhenzhen'
'Zhu, Xiaoquan'
'Cao, Wenhai'
'Hu, Shengmin'
'Sheng, Tianlu'
'Wu, Xintao'

_publ_section_title
;
 Influence of the central diamagnetic cyanidometal on the distant magnetic
 interaction in cyanide-bridged Fe(iii)-M(ii)-Fe(iii) complexes.
;
_journal_issue 16
_journal_name_full 'Dalton transactions (Cambridge, England : 2003)'
_journal_page_first 7437
_journal_page_last 7448
_journal_paper_doi 10.1039/c5dt00383k
_journal_volume 44
_journal_year 2015
_chemical_formula_sum 'C90 H88 Cl4 F12 Fe3 N6 O P6'
_chemical_formula_weight 1992.83
_chemical_name_systematic
; 
 ? 
;
_space_group_IT_number 14
_symmetry_cell_setting monoclinic
_symmetry_space_group_name_Hall '-P 2ybc'
_symmetry_space_group_name_H-M 'P 1 21/c 1'
_atom_sites_solution_hydrogens geom
_atom_sites_solution_primary direct
_atom_sites_solution_secondary difmap
_audit_creation_method SHELXL-97
_audit_update_record
;
2015-03-08 deposited with the CCDC.
2015-03-12 downloaded from the CCDC.
;
_cell_angle_alpha 90.00
_cell_angle_beta 110.097(17)
_cell_angle_gamma 90.00
_cell_formula_units_Z 4
_cell_length_a 11.294(5)
_cell_length_b 33.956(14)
_cell_length_c 25.136(10)
_cell_measurement_reflns_used 24843
_cell_measurement_temperature 123(2)
_cell_measurement_theta_max 27.4855
_cell_measurement_theta_min 2.0122
_cell_volume 9053(7)
_computing_cell_refinement 'CrystalClear (Rigaku Inc., 2008)'
_computing_data_collection 'CrystalClear (Rigaku Inc., 2008)'
_computing_data_reduction 'CrystalClear (Rigaku Inc., 2008)'
_computing_molecular_graphics 'Bruker SHELXTL'
_computing_publication_material 'Bruker SHELXTL'
_computing_structure_refinement 'SHELXL-97 (Sheldrick, 2008)'
_computing_structure_solution 'SHELXS-97 (Sheldrick, 2008)'
_diffrn_ambient_temperature 123(2)
_diffrn_detector_area_resol_mean 28.5714
_diffrn_measured_fraction_theta_full 0.983
_diffrn_measured_fraction_theta_max 0.983
_diffrn_measurement_device_type Saturn724+
_diffrn_measurement_method CCD_Profile_fitting
_diffrn_radiation_monochromator graphite
_diffrn_radiation_source 'fine-focus sealed tube'
_diffrn_radiation_type MoK\a
_diffrn_radiation_wavelength 0.71073
_diffrn_reflns_av_R_equivalents 0.1141
_diffrn_reflns_av_sigmaI/netI 0.1076
_diffrn_reflns_limit_h_max 14
_diffrn_reflns_limit_h_min -12
_diffrn_reflns_limit_k_max 44
_diffrn_reflns_limit_k_min -42
_diffrn_reflns_limit_l_max 32
_diffrn_reflns_limit_l_min -32
_diffrn_reflns_number 69580
_diffrn_reflns_theta_full 27.50
_diffrn_reflns_theta_max 27.50
_diffrn_reflns_theta_min 2.01
_exptl_absorpt_coefficient_mu 0.773
_exptl_absorpt_correction_T_max 1.0000
_exptl_absorpt_correction_T_min 0.3930
_exptl_absorpt_correction_type multi-scan
_exptl_absorpt_process_details 'RIGAKU/MSC(2004), CrystalClear Version 1.3.6'
_exptl_crystal_colour gray
_exptl_crystal_density_diffrn 1.462
_exptl_crystal_density_method 'not measured'
_exptl_crystal_description prism
_exptl_crystal_F_000 4088
_exptl_crystal_size_max 0.79
_exptl_crystal_size_mid 0.17
_exptl_crystal_size_min 0.05
_refine_diff_density_max 1.261
_refine_diff_density_min -0.978
_refine_diff_density_rms 0.127
_refine_ls_extinction_method none
_refine_ls_goodness_of_fit_ref 1.012
_refine_ls_hydrogen_treatment constr
_refine_ls_matrix_type full
_refine_ls_number_parameters 1182
_refine_ls_number_reflns 20455
_refine_ls_number_restraints 191
_refine_ls_restrained_S_all 1.072
_refine_ls_R_factor_all 0.1488
_refine_ls_R_factor_gt 0.1069
_refine_ls_shift/su_max 0.000
_refine_ls_shift/su_mean 0.000
_refine_ls_structure_factor_coef Fsqd
_refine_ls_weighting_details 'calc w=1/[\s^2^(Fo^2^)+(0.0183P)^2^+52.3439P] where P=(Fo^2^+2Fc^2^)/3'
_refine_ls_weighting_scheme calc
_refine_ls_wR_factor_gt 0.2104
_refine_ls_wR_factor_ref 0.2354
_reflns_number_gt 11924
_reflns_number_total 20455
_reflns_threshold_expression >2sigma(I)
_cod_data_source_file c5dt00383k2.cif
_cod_data_source_block 1037810
_cod_depositor_comments
;
The following automatic conversions were performed:

'_exptl_absorpt_correction_type' value 'Multi-scan' changed to
'multi-scan' according to
/usr/data/users/saulius/crontab/automatic-downloads/rss-feeds/RSC/lib/dictionaries/cif_core.dic
dictionary named 'cif_core.dic' version 2.4.2 from 2011-04-26.

Automatic conversion script
Id: cif_fix_values 3105 2015-03-04 15:46:00Z robertas 

 Adding full bibliography for 7034402--7034410.cif.
;
_cod_original_sg_symbol_H-M P21/c
_cod_database_code 7034407

loop_
_symmetry_equiv_pos_as_xyz
'x, y, z'
'-x, y+1/2, -z+1/2'
'-x, -y, -z'
'x, -y-1/2, z-1/2'

loop_
_atom_site_label
_atom_site_type_symbol
_atom_site_fract_x
_atom_site_fract_y
_atom_site_fract_z
_atom_site_U_iso_or_equiv
_atom_site_adp_type
_atom_site_occupancy
_atom_site_symmetry_multiplicity
_atom_site_calc_flag
_atom_site_refinement_flags
_atom_site_disorder_assembly
_atom_site_disorder_group
Fe1 Fe 0.43711(10) 0.11198(3) 0.11927(4) 0.0459(2) Uani 1 1 d . . .
Fe2 Fe 0.42817(9) 0.33498(3) 0.09099(4) 0.0402(2) Uani 1 1 d . . .
Fe3 Fe 0.21491(9) 0.22888(3) 0.16191(4) 0.0397(2) Uani 1 1 d . . .
C1 C 0.3046(6) 0.18637(19) 0.1414(3) 0.0426(15) Uani 1 1 d . . .
C2 C 0.3052(6) 0.26779(18) 0.1355(3) 0.0408(14) Uani 1 1 d . . .
C3 C 0.1264(7) 0.2888(2) 0.2278(3) 0.0515(17) Uani 1 1 d . . .
H3A H 0.1982 0.2824 0.2583 0.062 Uiso 1 1 calc R . .
C4 C 0.0446(8) 0.3166(2) 0.2363(4) 0.061(2) Uani 1 1 d . . .
H4A H 0.0600 0.3284 0.2714 0.074 Uiso 1 1 calc R . .
C5 C -0.0607(8) 0.3258(2) 0.1903(4) 0.061(2) Uani 1 1 d . . .
H5A H -0.1188 0.3439 0.1944 0.073 Uiso 1 1 calc R . .
C6 C -0.0808(7) 0.3086(2) 0.1382(4) 0.062(2) Uani 1 1 d . . .
H6A H -0.1505 0.3156 0.1071 0.075 Uiso 1 1 calc R . .
C7 C 0.0037(7) 0.28087(19) 0.1328(3) 0.0486(16) Uani 1 1 d . . .
C8 C -0.0082(7) 0.2593(2) 0.0801(3) 0.0514(17) Uani 1 1 d . . .
C9 C -0.1007(7) 0.2673(2) 0.0276(4) 0.065(2) Uani 1 1 d . . .
H9A H -0.1617 0.2864 0.0244 0.078 Uiso 1 1 calc R . .
C10 C -0.1000(8) 0.2464(3) -0.0196(4) 0.072(2) Uani 1 1 d . . .
H10A H -0.1604 0.2512 -0.0549 0.087 Uiso 1 1 calc R . .
C11 C -0.0084(9) 0.2184(3) -0.0133(4) 0.073(3) Uani 1 1 d . . .
H11A H -0.0059 0.2040 -0.0444 0.087 Uiso 1 1 calc R . .
C12 C 0.0803(7) 0.2117(2) 0.0398(3) 0.0550(18) Uani 1 1 d . . .
H12A H 0.1424 0.1928 0.0436 0.066 Uiso 1 1 calc R . .
C13 C 0.4501(7) 0.2480(2) 0.2583(3) 0.0492(16) Uani 1 1 d . . .
H13A H 0.4739 0.2630 0.2327 0.059 Uiso 1 1 calc R . .
C14 C 0.5293(7) 0.2462(2) 0.3146(3) 0.0555(19) Uani 1 1 d . . .
H14A H 0.6051 0.2600 0.3260 0.067 Uiso 1 1 calc R . .
C15 C 0.4971(8) 0.2243(2) 0.3534(3) 0.064(2) Uani 1 1 d . . .
H15A H 0.5497 0.2231 0.3911 0.077 Uiso 1 1 calc R . .
C16 C 0.3825(7) 0.2039(2) 0.3345(3) 0.0545(18) Uani 1 1 d . . .
H16A H 0.3578 0.1889 0.3598 0.065 Uiso 1 1 calc R . .
C17 C 0.3058(7) 0.20595(19) 0.2783(3) 0.0452(15) Uani 1 1 d . . .
C18 C 0.1855(7) 0.18452(19) 0.2527(3) 0.0450(15) Uani 1 1 d . . .
C19 C 0.1316(7) 0.1608(2) 0.2825(3) 0.0545(18) Uani 1 1 d . . .
H19A H 0.1717 0.1573 0.3213 0.065 Uiso 1 1 calc R . .
C20 C 0.0167(8) 0.1420(2) 0.2549(4) 0.061(2) Uani 1 1 d . . .
H20A H -0.0212 0.1261 0.2746 0.073 Uiso 1 1 calc R . .
C21 C -0.0386(7) 0.1478(2) 0.1968(3) 0.0558(18) Uani 1 1 d . . .
H21A H -0.1138 0.1352 0.1767 0.067 Uiso 1 1 calc R . .
C22 C 0.0182(6) 0.1724(2) 0.1690(3) 0.0483(16) Uani 1 1 d . . .
H22A H -0.0210 0.1765 0.1304 0.058 Uiso 1 1 calc R . .
C23 C 0.3729(9) 0.1148(3) 0.0302(3) 0.068(2) Uani 1 1 d . . .
H23A H 0.2918 0.1255 0.0057 0.082 Uiso 1 1 d R . .
C24 C 0.3977(9) 0.0749(3) 0.0479(3) 0.065(2) Uani 1 1 d . . .
H24A H 0.3380 0.0529 0.0377 0.078 Uiso 1 1 d R . .
C25 C 0.5300(9) 0.0732(2) 0.0828(3) 0.062(2) Uani 1 1 d . . .
H25A H 0.5765 0.0496 0.1007 0.075 Uiso 1 1 d R . .
C26 C 0.5803(8) 0.1108(2) 0.0859(3) 0.0575(19) Uani 1 1 d . . .
H26A H 0.6682 0.1179 0.1066 0.069 Uiso 1 1 d R . .
C27 C 0.4894(8) 0.1365(3) 0.0537(3) 0.061(2) Uani 1 1 d . . .
H27A H 0.5010 0.1645 0.0480 0.073 Uiso 1 1 d R . .
C28 C 0.4549(6) 0.11866(19) 0.2493(3) 0.0455(15) Uani 1 1 d . . .
H28A H 0.5034 0.1154 0.2892 0.055 Uiso 1 1 calc R . .
H28B H 0.4129 0.1440 0.2444 0.055 Uiso 1 1 calc R . .
C29 C 0.3554(7) 0.0857(2) 0.2300(3) 0.0506(17) Uani 1 1 d . . .
H29A H 0.2792 0.0936 0.2366 0.061 Uiso 1 1 calc R . .
H29B H 0.3872 0.0619 0.2517 0.061 Uiso 1 1 calc R . .
C30 C 0.6568(7) 0.16297(19) 0.2305(3) 0.0461(16) Uani 1 1 d . . .
C31 C 0.6590(7) 0.19090(19) 0.1905(3) 0.0534(18) Uani 1 1 d . . .
H31A H 0.6090 0.1873 0.1528 0.064 Uiso 1 1 calc R . .
C32 C 0.7340(8) 0.2237(2) 0.2059(4) 0.069(2) Uani 1 1 d . . .
H32A H 0.7374 0.2417 0.1786 0.083 Uiso 1 1 calc R . .
C33 C 0.8055(8) 0.2299(2) 0.2630(4) 0.066(2) Uani 1 1 d . . .
H33A H 0.8547 0.2525 0.2738 0.079 Uiso 1 1 calc R . .
C34 C 0.8031(7) 0.2028(2) 0.3030(3) 0.059(2) Uani 1 1 d . . .
H34A H 0.8495 0.2073 0.3409 0.071 Uiso 1 1 calc R . .
C35 C 0.7315(7) 0.1686(2) 0.2871(3) 0.0530(18) Uani 1 1 d . . .
H35A H 0.7335 0.1496 0.3141 0.064 Uiso 1 1 calc R . .
C36 C 0.6772(6) 0.07880(18) 0.2428(3) 0.0432(15) Uani 1 1 d . . .
C37 C 0.7580(7) 0.0649(2) 0.2160(3) 0.0552(18) Uani 1 1 d . . .
H37A H 0.7523 0.0753 0.1810 0.066 Uiso 1 1 calc R . .
C38 C 0.8458(8) 0.0362(2) 0.2397(4) 0.065(2) Uani 1 1 d . . .
H38A H 0.9003 0.0276 0.2216 0.078 Uiso 1 1 calc R . .
C39 C 0.8516(8) 0.0203(2) 0.2917(3) 0.059(2) Uani 1 1 d . . .
H39A H 0.9085 0.0001 0.3075 0.070 Uiso 1 1 calc R . .
C40 C 0.7761(8) 0.0335(2) 0.3198(3) 0.059(2) Uani 1 1 d . . .
H40A H 0.7828 0.0229 0.3549 0.070 Uiso 1 1 calc R . .
C41 C 0.6879(7) 0.0632(2) 0.2954(3) 0.0545(18) Uani 1 1 d . . .
H41A H 0.6363 0.0725 0.3146 0.065 Uiso 1 1 calc R . .
C42 C 0.3401(7) 0.0219(2) 0.1488(3) 0.0550(19) Uani 1 1 d . . .
C43 C 0.4513(8) 0.0043(2) 0.1846(3) 0.065(2) Uani 1 1 d . . .
H43A H 0.5104 0.0193 0.2120 0.078 Uiso 1 1 calc R . .
C44 C 0.4737(10) -0.0358(2) 0.1792(4) 0.079(3) Uani 1 1 d . . .
H44A H 0.5472 -0.0475 0.2032 0.095 Uiso 1 1 calc R . .
C45 C 0.3879(10) -0.0576(3) 0.1389(5) 0.085(3) Uani 1 1 d . . .
H45A H 0.4017 -0.0845 0.1362 0.101 Uiso 1 1 calc R . .
C46 C 0.2825(9) -0.0409(2) 0.1025(4) 0.078(3) Uani 1 1 d . . .
H46A H 0.2271 -0.0561 0.0739 0.093 Uiso 1 1 calc R . .
C47 C 0.2553(9) -0.0009(2) 0.1071(4) 0.070(2) Uani 1 1 d . . .
H47A H 0.1813 0.0101 0.0825 0.084 Uiso 1 1 calc R . .
C48 C 0.1471(7) 0.0806(2) 0.1217(3) 0.0494(17) Uani 1 1 d . . .
C49 C 0.0653(7) 0.0595(2) 0.1413(3) 0.0580(19) Uani 1 1 d . . .
H49A H 0.0974 0.0440 0.1736 0.070 Uiso 1 1 calc R . .
C50 C -0.0655(8) 0.0613(3) 0.1130(4) 0.065(2) Uani 1 1 d . . .
H50A H -0.1202 0.0473 0.1265 0.078 Uiso 1 1 calc R . .
C51 C -0.1120(8) 0.0842(3) 0.0646(4) 0.066(2) Uani 1 1 d . . .
H51A H -0.1986 0.0848 0.0455 0.080 Uiso 1 1 calc R . .
C52 C -0.0367(8) 0.1055(2) 0.0439(3) 0.060(2) Uani 1 1 d . . .
H52A H -0.0704 0.1210 0.0118 0.072 Uiso 1 1 calc R . .
C53 C 0.0952(8) 0.1035(2) 0.0728(3) 0.0565(19) Uani 1 1 d . . .
H53A H 0.1487 0.1178 0.0589 0.068 Uiso 1 1 calc R . .
C54 C 0.5958(7) 0.3628(2) 0.1392(3) 0.0568(19) Uani 1 1 d . . .
H54A H 0.6042 0.3842 0.1664 0.068 Uiso 1 1 d R . .
C55 C 0.5734(7) 0.3674(3) 0.0797(4) 0.065(2) Uani 1 1 d . . .
H55A H 0.5644 0.3924 0.0591 0.078 Uiso 1 1 d R . .
C56 C 0.5717(7) 0.3296(3) 0.0566(3) 0.059(2) Uani 1 1 d . . .
H56A H 0.5593 0.3239 0.0168 0.071 Uiso 1 1 d R . .
C57 C 0.5885(7) 0.3013(2) 0.0999(3) 0.0541(18) Uani 1 1 d . . .
H57A H 0.5917 0.2726 0.0958 0.065 Uiso 1 1 d R . .
C58 C 0.6040(6) 0.3221(2) 0.1508(3) 0.0515(17) Uani 1 1 d . . .
H58A H 0.6193 0.3104 0.1882 0.062 Uiso 1 1 d R . .
C59 C 0.1290(6) 0.33834(19) 0.0278(3) 0.0437(15) Uani 1 1 d . . .
H59A H 0.0558 0.3414 -0.0062 0.052 Uiso 1 1 calc R . .
H59B H 0.1166 0.3152 0.0479 0.052 Uiso 1 1 calc R . .
C60 C 0.1445(7) 0.3754(2) 0.0660(3) 0.0518(17) Uani 1 1 d . . .
H60A H 0.0897 0.3734 0.0883 0.062 Uiso 1 1 calc R . .
H60B H 0.1212 0.3989 0.0426 0.062 Uiso 1 1 calc R . .
C61 C 0.2422(6) 0.28702(19) -0.0333(3) 0.0441(15) Uani 1 1 d . . .
C62 C 0.3198(8) 0.2543(2) -0.0128(3) 0.059(2) Uani 1 1 d . . .
H62A H 0.3830 0.2551 0.0226 0.071 Uiso 1 1 calc R . .
C63 C 0.3010(9) 0.2205(2) -0.0462(4) 0.078(3) Uani 1 1 d . . .
H63A H 0.3535 0.1989 -0.0332 0.093 Uiso 1 1 calc R . .
C64 C 0.2053(9) 0.2186(2) -0.0984(3) 0.069(2) Uani 1 1 d . . .
H64A H 0.1945 0.1959 -0.1204 0.082 Uiso 1 1 calc R . .
C65 C 0.1263(8) 0.2504(2) -0.1177(4) 0.069(2) Uani 1 1 d . . .
H65A H 0.0603 0.2490 -0.1522 0.082 Uiso 1 1 calc R . .
C66 C 0.1454(7) 0.2842(2) -0.0858(3) 0.0560(19) Uani 1 1 d . . .
H66A H 0.0927 0.3057 -0.0995 0.067 Uiso 1 1 calc R . .
C67 C 0.2518(7) 0.36985(19) -0.0463(3) 0.0464(15) Uani 1 1 d . . .
C68 C 0.1389(7) 0.3902(2) -0.0719(3) 0.0512(17) Uani 1 1 d . . .
H68A H 0.0685 0.3847 -0.0620 0.061 Uiso 1 1 calc R . .
C69 C 0.1331(9) 0.4188(2) -0.1127(3) 0.063(2) Uani 1 1 d . . .
H69A H 0.0586 0.4328 -0.1288 0.076 Uiso 1 1 calc R . .
C70 C 0.2320(9) 0.4268(2) -0.1293(4) 0.066(2) Uani 1 1 d . . .
H70A H 0.2252 0.4462 -0.1563 0.080 Uiso 1 1 calc R . .
C71 C 0.3445(8) 0.4060(2) -0.1060(3) 0.064(2) Uani 1 1 d . . .
H71A H 0.4123 0.4106 -0.1181 0.077 Uiso 1 1 calc R . .
C72 C 0.3528(7) 0.3781(2) -0.0639(3) 0.0513(17) Uani 1 1 d . . .
H72A H 0.4283 0.3647 -0.0473 0.062 Uiso 1 1 calc R . .
C73 C 0.3571(8) 0.4308(2) 0.1077(3) 0.058(2) Uani 1 1 d . . .
C74 C 0.3239(10) 0.4490(2) 0.0563(4) 0.080(3) Uani 1 1 d . . .
H74A H 0.2728 0.4357 0.0243 0.096 Uiso 1 1 calc R . .
C75 C 0.3637(12) 0.4865(3) 0.0503(5) 0.112(5) Uani 1 1 d . . .
H75A H 0.3388 0.4986 0.0150 0.135 Uiso 1 1 calc R . .
C76 C 0.4404(11) 0.5055(3) 0.0972(6) 0.096(4) Uani 1 1 d . . .
H76A H 0.4668 0.5310 0.0934 0.115 Uiso 1 1 calc R . .
C77 C 0.4802(10) 0.4883(3) 0.1498(5) 0.087(3) Uani 1 1 d . . .
H77A H 0.5347 0.5014 0.1812 0.105 Uiso 1 1 calc R . .
C78 C 0.4362(8) 0.4505(2) 0.1549(4) 0.065(2) Uani 1 1 d . . .
H78A H 0.4602 0.4384 0.1903 0.078 Uiso 1 1 calc R . .
C79 C 0.3024(7) 0.37854(19) 0.1850(3) 0.0483(16) Uani 1 1 d . . .
C80 C 0.3873(8) 0.3573(2) 0.2280(3) 0.0548(18) Uani 1 1 d . . .
H80A H 0.4484 0.3422 0.2204 0.066 Uiso 1 1 calc R . .
C81 C 0.3827(8) 0.3582(2) 0.2834(3) 0.061(2) Uani 1 1 d . . .
H81A H 0.4387 0.3430 0.3118 0.073 Uiso 1 1 calc R . .
C82 C 0.2955(9) 0.3815(2) 0.2953(4) 0.066(2) Uani 1 1 d . . .
H82A H 0.2934 0.3826 0.3319 0.079 Uiso 1 1 calc R . .
C83 C 0.2119(9) 0.4030(2) 0.2529(4) 0.068(2) Uani 1 1 d . . .
H83A H 0.1529 0.4187 0.2609 0.081 Uiso 1 1 calc R . .
C84 C 0.2142(8) 0.4015(2) 0.1981(3) 0.059(2) Uani 1 1 d . . .
H84A H 0.1559 0.4160 0.1697 0.071 Uiso 1 1 calc R . .
N1 N 0.3517(5) 0.15883(16) 0.1303(2) 0.0458(13) Uani 1 1 d . . .
N2 N 0.3474(5) 0.29367(15) 0.1181(2) 0.0416(12) Uani 1 1 d . . .
N3 N 0.1079(5) 0.27043(15) 0.1776(2) 0.0404(12) Uani 1 1 d . . .
N4 N 0.0800(6) 0.23125(15) 0.0857(2) 0.0460(13) Uani 1 1 d . . .
N5 N 0.3388(5) 0.22839(15) 0.2401(2) 0.0418(12) Uani 1 1 d . . .
N6 N 0.1284(5) 0.19073(15) 0.1959(2) 0.0405(12) Uani 1 1 d . . .
P1 P 0.56062(17) 0.11766(5) 0.20847(7) 0.0436(4) Uani 1 1 d . . .
P2 P 0.31896(18) 0.07550(5) 0.15280(8) 0.0465(4) Uani 1 1 d . . .
P3 P 0.27063(17) 0.33239(5) 0.00913(7) 0.0411(4) Uani 1 1 d . . .
P4 P 0.31165(17) 0.37905(5) 0.11363(8) 0.0432(4) Uani 1 1 d . . .
C85 C -0.1567(12) 0.4685(4) 0.2373(5) 0.116(5) Uani 1 1 d . . .
H85A H -0.2069 0.4572 0.2574 0.175 Uiso 1 1 calc R . .
H85B H -0.1776 0.4958 0.2301 0.175 Uiso 1 1 calc R . .
H85C H -0.0690 0.4660 0.2597 0.175 Uiso 1 1 calc R . .
C86 C -0.1817(11) 0.4479(3) 0.1836(7) 0.110(4) Uani 1 1 d . . .
H86A H -0.1594 0.4203 0.1909 0.132 Uiso 1 1 calc R . .
H86B H -0.2711 0.4493 0.1618 0.132 Uiso 1 1 calc R . .
C87 C -0.1335(12) 0.4491(3) 0.0979(5) 0.103(4) Uani 1 1 d U . .
H87A H -0.2225 0.4514 0.0760 0.124 Uiso 1 1 calc R . .
H87B H -0.1119 0.4214 0.1014 0.124 Uiso 1 1 calc R . .
C88 C -0.0585(12) 0.4697(3) 0.0675(4) 0.105(4) Uani 1 1 d . . .
H88A H -0.0849 0.4607 0.0289 0.157 Uiso 1 1 calc R . .
H88B H 0.0295 0.4640 0.0859 0.157 Uiso 1 1 calc R . .
H88C H -0.0719 0.4976 0.0681 0.157 Uiso 1 1 calc R . .
C89 C 0.0578(17) 0.4452(5) 0.4023(6) 0.153(6) Uani 1 1 d . . .
H89A H -0.0179 0.4554 0.3738 0.184 Uiso 1 1 calc R . .
H89B H 0.0464 0.4171 0.4055 0.184 Uiso 1 1 calc R . .
O1 O -0.1108(7) 0.46473(18) 0.1509(3) 0.088(2) Uani 1 1 d . . .
Cl1 Cl 0.1836(7) 0.45271(17) 0.3797(2) 0.214(3) Uani 1 1 d . . .
Cl2 Cl 0.0732(4) 0.46574(14) 0.46212(16) 0.1496(15) Uani 1 1 d . . .
P5 P 0.74558(19) 0.12734(6) 0.45007(8) 0.0510(4) Uani 1 1 d . . .
F1 F 0.8243(6) 0.09028(16) 0.4433(2) 0.0919(17) Uani 1 1 d . . .
F2 F 0.8430(5) 0.13493(15) 0.51276(18) 0.0719(13) Uani 1 1 d . . .
F3 F 0.6465(4) 0.12044(16) 0.38791(18) 0.0738(14) Uani 1 1 d . . .
F4 F 0.6669(5) 0.16568(13) 0.4565(2) 0.0718(13) Uani 1 1 d . . .
F5 F 0.8286(4) 0.15501(15) 0.42508(19) 0.0723(13) Uani 1 1 d . . .
F6 F 0.6621(4) 0.10077(14) 0.47549(19) 0.0651(12) Uani 1 1 d . . .
P6 P 0.8225(8) 0.3461(3) 0.3392(3) 0.097(5) Uani 0.50 1 d PD A 1
F7 F 0.8289(13) 0.3639(3) 0.3989(4) 0.081(3) Uani 0.50 1 d PDU A 1
F8 F 0.7916(17) 0.3867(4) 0.3165(7) 0.115(6) Uani 0.50 1 d PDU A 1
F9 F 0.8184(11) 0.3288(3) 0.2799(3) 0.069(3) Uani 0.50 1 d PD A 1
F10 F 0.6741(7) 0.3482(3) 0.3164(5) 0.078(3) Uani 0.50 1 d PDU A 1
F11 F 0.799(2) 0.3065(4) 0.3599(10) 0.222(13) Uani 0.50 1 d PDU A 1
F12 F 0.9695(7) 0.3444(3) 0.3615(5) 0.088(3) Uani 0.50 1 d PDU A 1
P6A P 0.8194(6) 0.3452(2) 0.3392(2) 0.045(3) Uani 0.50 1 d PD B 2
F7A F 0.9420(19) 0.3316(6) 0.3274(12) 0.282(16) Uani 0.50 1 d PDU B 2
F8A F 0.7016(16) 0.3495(6) 0.3610(11) 0.220(11) Uani 0.50 1 d PDU B 2
F9A F 0.728(2) 0.3278(6) 0.2811(6) 0.216(11) Uani 0.50 1 d PDU B 2
F10A F 0.8439(17) 0.3877(4) 0.3168(7) 0.115(6) Uani 0.50 1 d PDU B 2
F11A F 0.8241(10) 0.3007(2) 0.3639(4) 0.060(3) Uani 0.50 1 d PDU B 2
F12A F 0.9052(16) 0.3589(4) 0.4009(4) 0.126(6) Uani 0.50 1 d PDU B 2
C90 C 0.6982(11) 0.1699(4) -0.0214(5) 0.226(6) Uani 0.50 1 d PDU C 1
H90A H 0.7694 0.1523 -0.0154 0.272 Uiso 0.50 1 calc PR C 1
H90B H 0.7053 0.1901 -0.0474 0.272 Uiso 0.50 1 calc PR C 1
Cl3 Cl 0.5624(11) 0.1426(3) -0.0573(4) 0.179(4) Uani 0.50 1 d PDU C 1
Cl4 Cl 0.7203(8) 0.1930(2) 0.0428(3) 0.123(3) Uani 0.50 1 d PDU C 1
C90A C 0.6982(11) 0.1699(4) -0.0214(5) 0.226(6) Uani 0.50 1 d PDU D 2
H90C H 0.7643 0.1723 -0.0377 0.272 Uiso 0.50 1 calc PR D 2
H90D H 0.6800 0.1421 -0.0197 0.272 Uiso 0.50 1 calc PR D 2
Cl3A Cl 0.5640(9) 0.1938(3) -0.0645(4) 0.160(3) Uani 0.50 1 d PDU D 2
Cl4A Cl 0.752(2) 0.1896(8) 0.0479(6) 0.397(11) Uani 0.50 1 d PDU D 2

loop_
_atom_site_aniso_label
_atom_site_aniso_U_11
_atom_site_aniso_U_22
_atom_site_aniso_U_33
_atom_site_aniso_U_23
_atom_site_aniso_U_13
_atom_site_aniso_U_12
Fe1 0.0414(6) 0.0485(5) 0.0413(5) 0.0005(4) 0.0057(4) 0.0040(4)
Fe2 0.0324(5) 0.0442(5) 0.0394(5) 0.0057(4) 0.0064(4) -0.0012(4)
Fe3 0.0338(5) 0.0422(5) 0.0385(5) 0.0061(4) 0.0067(4) 0.0010(4)
C1 0.039(4) 0.047(3) 0.035(3) 0.003(3) 0.005(3) -0.007(3)
C2 0.036(3) 0.044(3) 0.038(3) 0.002(3) 0.008(3) 0.010(3)
C3 0.044(4) 0.051(4) 0.063(5) 0.003(3) 0.023(4) 0.004(3)
C4 0.069(6) 0.052(4) 0.070(5) -0.001(4) 0.033(5) 0.002(4)
C5 0.046(5) 0.062(5) 0.077(6) 0.005(4) 0.025(4) 0.003(4)
C6 0.043(4) 0.068(5) 0.070(5) 0.016(4) 0.013(4) 0.010(4)
C7 0.041(4) 0.046(3) 0.057(4) 0.014(3) 0.014(3) -0.001(3)
C8 0.041(4) 0.058(4) 0.047(4) 0.004(3) 0.003(3) -0.008(3)
C9 0.041(4) 0.068(5) 0.067(5) 0.013(4) -0.006(4) 0.011(4)
C10 0.053(5) 0.092(6) 0.050(5) 0.003(4) -0.010(4) -0.004(5)
C11 0.081(7) 0.071(5) 0.052(5) -0.002(4) 0.004(4) 0.001(5)
C12 0.050(4) 0.065(4) 0.041(4) 0.004(3) 0.005(3) -0.003(4)
C13 0.040(4) 0.053(4) 0.047(4) 0.006(3) 0.005(3) 0.001(3)
C14 0.044(4) 0.051(4) 0.058(4) 0.003(3) 0.000(3) 0.003(3)
C15 0.057(5) 0.075(5) 0.048(4) 0.007(4) 0.003(4) -0.004(4)
C16 0.055(5) 0.062(4) 0.041(4) 0.006(3) 0.009(3) 0.001(4)
C17 0.044(4) 0.047(3) 0.038(3) 0.004(3) 0.007(3) 0.002(3)
C18 0.041(4) 0.047(3) 0.045(4) 0.001(3) 0.012(3) 0.001(3)
C19 0.050(5) 0.061(4) 0.050(4) 0.013(3) 0.013(3) 0.001(3)
C20 0.065(5) 0.063(5) 0.063(5) 0.000(4) 0.033(4) -0.006(4)
C21 0.046(4) 0.061(4) 0.057(4) -0.002(3) 0.013(4) -0.013(3)
C22 0.027(3) 0.057(4) 0.051(4) 0.004(3) 0.001(3) -0.003(3)
C23 0.058(5) 0.099(7) 0.043(4) -0.008(4) 0.010(4) -0.001(5)
C24 0.074(6) 0.071(5) 0.056(5) -0.019(4) 0.029(4) -0.009(4)
C25 0.071(6) 0.054(4) 0.061(5) -0.011(4) 0.022(4) -0.001(4)
C26 0.055(5) 0.069(5) 0.046(4) 0.008(3) 0.013(4) 0.006(4)
C27 0.052(5) 0.076(5) 0.050(4) 0.006(4) 0.012(4) 0.007(4)
C28 0.044(4) 0.045(3) 0.039(3) -0.001(3) 0.003(3) 0.006(3)
C29 0.046(4) 0.052(4) 0.044(4) 0.001(3) 0.004(3) 0.001(3)
C30 0.047(4) 0.044(3) 0.037(3) 0.001(3) 0.002(3) 0.005(3)
C31 0.039(4) 0.046(4) 0.063(5) 0.011(3) 0.003(3) -0.001(3)
C32 0.065(6) 0.046(4) 0.077(6) 0.014(4) 0.000(4) -0.001(4)
C33 0.045(5) 0.051(4) 0.088(6) 0.001(4) 0.004(4) -0.007(3)
C34 0.049(5) 0.066(5) 0.050(4) -0.007(4) 0.000(3) -0.004(4)
C35 0.050(4) 0.054(4) 0.050(4) 0.001(3) 0.011(3) -0.002(3)
C36 0.034(3) 0.043(3) 0.046(4) -0.003(3) 0.005(3) 0.001(3)
C37 0.048(4) 0.057(4) 0.061(5) 0.011(3) 0.019(4) 0.007(3)
C38 0.051(5) 0.068(5) 0.073(5) 0.010(4) 0.019(4) 0.013(4)
C39 0.054(5) 0.050(4) 0.059(5) 0.006(3) 0.003(4) 0.009(3)
C40 0.058(5) 0.056(4) 0.050(4) 0.009(3) 0.005(4) 0.008(4)
C41 0.056(5) 0.061(4) 0.039(4) 0.001(3) 0.007(3) 0.013(4)
C42 0.048(4) 0.052(4) 0.053(4) -0.002(3) 0.002(3) -0.005(3)
C43 0.066(6) 0.047(4) 0.062(5) 0.002(3) -0.005(4) 0.002(4)
C44 0.081(7) 0.041(4) 0.099(7) -0.003(4) 0.008(6) 0.003(4)
C45 0.088(8) 0.052(5) 0.102(8) 0.000(5) 0.016(6) 0.012(5)
C46 0.081(7) 0.048(4) 0.089(7) -0.017(4) 0.010(5) -0.010(4)
C47 0.076(6) 0.047(4) 0.071(5) -0.006(4) 0.007(5) -0.001(4)
C48 0.051(4) 0.048(4) 0.043(4) -0.004(3) 0.008(3) -0.005(3)
C49 0.050(5) 0.065(5) 0.058(5) 0.004(4) 0.018(4) -0.004(4)
C50 0.047(5) 0.080(5) 0.064(5) -0.004(4) 0.014(4) -0.008(4)
C51 0.048(5) 0.085(6) 0.060(5) -0.005(4) 0.011(4) 0.007(4)
C52 0.046(4) 0.071(5) 0.055(5) 0.004(4) 0.007(4) 0.002(4)
C53 0.056(5) 0.052(4) 0.051(4) 0.004(3) 0.005(4) -0.001(3)
C54 0.031(4) 0.064(4) 0.067(5) -0.002(4) 0.006(3) -0.008(3)
C55 0.039(4) 0.084(6) 0.065(5) 0.020(4) 0.008(4) -0.009(4)
C56 0.029(4) 0.096(6) 0.047(4) 0.015(4) 0.007(3) 0.008(4)
C57 0.036(4) 0.070(5) 0.050(4) 0.003(3) 0.006(3) 0.006(3)
C58 0.033(4) 0.064(4) 0.050(4) 0.007(3) 0.004(3) 0.004(3)
C59 0.036(4) 0.050(4) 0.043(4) -0.001(3) 0.012(3) 0.001(3)
C60 0.039(4) 0.055(4) 0.060(4) -0.003(3) 0.014(3) 0.001(3)
C61 0.040(4) 0.045(3) 0.045(4) 0.005(3) 0.011(3) 0.003(3)
C62 0.064(5) 0.057(4) 0.043(4) 0.001(3) 0.001(4) 0.017(4)
C63 0.088(7) 0.059(5) 0.066(5) -0.008(4) 0.001(5) 0.024(5)
C64 0.084(7) 0.055(4) 0.056(5) -0.014(4) 0.011(4) 0.003(4)
C65 0.059(5) 0.063(5) 0.066(5) -0.011(4) -0.002(4) 0.007(4)
C66 0.050(5) 0.056(4) 0.050(4) -0.006(3) 0.003(3) 0.006(3)
C67 0.044(4) 0.046(3) 0.046(4) 0.001(3) 0.012(3) -0.002(3)
C68 0.049(4) 0.051(4) 0.043(4) 0.007(3) 0.003(3) 0.010(3)
C69 0.075(6) 0.054(4) 0.048(4) 0.008(3) 0.006(4) 0.012(4)
C70 0.073(6) 0.051(4) 0.065(5) 0.023(4) 0.010(5) 0.001(4)
C71 0.066(6) 0.070(5) 0.048(4) 0.012(4) 0.010(4) -0.018(4)
C72 0.044(4) 0.054(4) 0.048(4) 0.012(3) 0.006(3) 0.001(3)
C73 0.063(5) 0.041(3) 0.060(5) -0.006(3) 0.009(4) -0.003(3)
C74 0.100(8) 0.049(4) 0.070(6) 0.010(4) 0.004(5) -0.016(5)
C75 0.137(11) 0.069(6) 0.103(9) 0.022(6) 0.006(8) -0.037(7)
C76 0.089(8) 0.049(5) 0.138(10) -0.005(6) 0.023(8) -0.014(5)
C77 0.078(7) 0.067(6) 0.108(8) -0.026(6) 0.019(6) -0.017(5)
C78 0.068(6) 0.046(4) 0.071(5) -0.011(4) 0.011(4) -0.004(4)
C79 0.049(4) 0.044(3) 0.049(4) 0.002(3) 0.013(3) -0.002(3)
C80 0.054(5) 0.058(4) 0.044(4) -0.004(3) 0.007(3) -0.007(3)
C81 0.070(6) 0.062(4) 0.049(4) -0.002(3) 0.017(4) -0.006(4)
C82 0.075(6) 0.070(5) 0.055(5) -0.009(4) 0.023(4) -0.003(4)
C83 0.061(6) 0.067(5) 0.074(6) -0.010(4) 0.022(5) 0.006(4)
C84 0.060(5) 0.055(4) 0.060(5) -0.006(3) 0.017(4) 0.006(4)
N1 0.039(3) 0.045(3) 0.046(3) 0.002(2) 0.006(3) 0.005(2)
N2 0.042(3) 0.042(3) 0.036(3) 0.006(2) 0.008(2) 0.001(2)
N3 0.027(3) 0.044(3) 0.047(3) 0.006(2) 0.010(2) 0.000(2)
N4 0.043(3) 0.043(3) 0.047(3) 0.009(2) 0.009(3) 0.000(2)
N5 0.031(3) 0.049(3) 0.040(3) -0.001(2) 0.005(2) 0.001(2)
N6 0.037(3) 0.042(3) 0.039(3) 0.005(2) 0.009(2) 0.003(2)
P1 0.0375(9) 0.0425(8) 0.0422(9) -0.0003(7) 0.0027(7) 0.0022(7)
P2 0.0437(10) 0.0453(9) 0.0433(9) 0.0010(7) 0.0059(8) -0.0001(7)
P3 0.0349(9) 0.0454(8) 0.0380(8) 0.0040(7) 0.0062(7) 0.0002(7)
P4 0.0378(9) 0.0422(8) 0.0443(9) 0.0011(7) 0.0073(7) -0.0013(7)
C85 0.104(10) 0.104(9) 0.114(10) 0.026(8) 0.003(8) -0.023(7)
C86 0.064(7) 0.071(6) 0.182(14) 0.003(8) 0.028(8) -0.018(5)
C87 0.089(7) 0.087(6) 0.106(7) -0.025(6) -0.002(6) -0.005(5)
C88 0.111(10) 0.096(8) 0.078(7) -0.027(6) -0.005(7) 0.029(7)
C89 0.199(18) 0.172(15) 0.099(10) -0.030(10) 0.066(12) -0.004(13)
O1 0.074(5) 0.062(4) 0.104(5) -0.015(4) 0.002(4) -0.009(3)
Cl1 0.297(8) 0.213(5) 0.157(4) 0.002(4) 0.110(5) 0.105(5)
Cl2 0.119(3) 0.212(4) 0.098(2) 0.031(3) 0.011(2) 0.004(3)
P5 0.0423(10) 0.0674(11) 0.0400(9) -0.0043(8) 0.0100(8) 0.0000(9)
F1 0.094(4) 0.089(4) 0.101(4) -0.001(3) 0.044(4) 0.033(3)
F2 0.061(3) 0.093(3) 0.047(2) 0.004(2) 0.000(2) -0.016(3)
F3 0.058(3) 0.114(4) 0.039(2) -0.012(2) 0.002(2) -0.017(3)
F4 0.079(4) 0.071(3) 0.066(3) 0.004(2) 0.026(3) 0.022(3)
F5 0.055(3) 0.106(4) 0.053(3) 0.009(2) 0.015(2) -0.013(3)
F6 0.053(3) 0.083(3) 0.058(3) 0.005(2) 0.017(2) -0.011(2)
P6 0.088(10) 0.072(9) 0.092(8) -0.002(6) -0.019(7) 0.017(7)
F7 0.106(8) 0.082(6) 0.055(5) -0.027(5) 0.027(5) -0.003(6)
F8 0.138(11) 0.074(8) 0.112(9) 0.021(6) 0.018(8) 0.014(7)
F9 0.078(7) 0.102(7) 0.034(4) -0.012(4) 0.030(5) 0.009(6)
F10 0.031(4) 0.115(7) 0.084(6) -0.003(5) 0.015(4) 0.015(5)
F11 0.231(16) 0.208(15) 0.210(16) 0.012(10) 0.052(10) -0.015(10)
F12 0.041(5) 0.112(7) 0.103(7) -0.019(6) 0.014(5) 0.019(5)
P6A 0.052(6) 0.056(6) 0.029(4) -0.005(3) 0.016(4) 0.009(4)
F7A 0.269(18) 0.312(19) 0.294(18) -0.023(10) 0.133(11) 0.040(10)
F8A 0.207(14) 0.221(14) 0.238(14) -0.003(10) 0.084(10) 0.018(10)
F9A 0.238(14) 0.202(13) 0.173(13) -0.010(9) 0.024(9) 0.009(10)
F10A 0.131(10) 0.083(8) 0.107(9) 0.029(6) 0.011(7) -0.045(7)
F11A 0.077(6) 0.033(3) 0.040(4) -0.001(3) -0.018(4) 0.006(4)
F12A 0.138(10) 0.120(9) 0.097(8) -0.008(7) 0.014(7) -0.025(8)
C90 0.216(11) 0.244(11) 0.191(11) -0.038(10) 0.034(10) -0.053(10)
Cl3 0.226(10) 0.212(9) 0.124(6) -0.040(6) 0.093(7) -0.045(8)
Cl4 0.127(5) 0.135(5) 0.140(5) -0.036(4) 0.087(4) -0.085(4)
C90A 0.216(11) 0.244(11) 0.191(11) -0.038(10) 0.034(10) -0.053(10)
Cl3A 0.135(7) 0.213(9) 0.126(6) 0.071(6) 0.038(5) 0.049(6)
Cl4A 0.397(13) 0.394(13) 0.383(13) -0.010(9) 0.111(9) -0.007(9)

loop_
_atom_type_symbol
_atom_type_description
_atom_type_scat_dispersion_real
_atom_type_scat_dispersion_imag
_atom_type_scat_source
C C 0.0033 0.0016 'International Tables Vol C Tables 4.2.6.8 and 6.1.1.4'
H H 0.0000 0.0000 'International Tables Vol C Tables 4.2.6.8 and 6.1.1.4'
Cl Cl 0.1484 0.1585 'International Tables Vol C Tables 4.2.6.8 and 6.1.1.4'
F F 0.0171 0.0103 'International Tables Vol C Tables 4.2.6.8 and 6.1.1.4'
Fe Fe 0.3463 0.8444 'International Tables Vol C Tables 4.2.6.8 and 6.1.1.4'
N N 0.0061 0.0033 'International Tables Vol C Tables 4.2.6.8 and 6.1.1.4'
O O 0.0106 0.0060 'International Tables Vol C Tables 4.2.6.8 and 6.1.1.4'
P P 0.1023 0.0942 'International Tables Vol C Tables 4.2.6.8 and 6.1.1.4'

loop_
_geom_angle_atom_site_label_1
_geom_angle_atom_site_label_2
_geom_angle_atom_site_label_3
_geom_angle
N1 Fe1 C26 125.1(3)
N1 Fe1 C25 159.6(3)
C26 Fe1 C25 39.2(3)
N1 Fe1 C27 94.4(3)
C26 Fe1 C27 38.6(3)
C25 Fe1 C27 65.5(3)
N1 Fe1 C23 96.2(3)
C26 Fe1 C23 66.4(3)
C25 Fe1 C23 66.6(3)
C27 Fe1 C23 40.1(3)
N1 Fe1 C24 130.1(3)
C26 Fe1 C24 67.0(3)
C25 Fe1 C24 40.5(3)
C27 Fe1 C24 66.6(3)
C23 Fe1 C24 39.5(3)
N1 Fe1 P2 90.57(19)
C26 Fe1 P2 144.3(2)
C25 Fe1 P2 106.1(2)
C27 Fe1 P2 153.8(2)
C23 Fe1 P2 113.7(3)
C24 Fe1 P2 90.7(3)
N1 Fe1 P1 87.37(17)
C26 Fe1 P1 96.0(2)
C25 Fe1 P1 105.3(2)
C27 Fe1 P1 120.8(2)
C23 Fe1 P1 160.7(3)
C24 Fe1 P1 142.4(3)
P2 Fe1 P1 85.09(8)
N2 Fe2 C55 158.5(3)
N2 Fe2 C58 92.4(3)
C55 Fe2 C58 66.9(3)
N2 Fe2 C57 93.5(3)
C55 Fe2 C57 66.9(3)
C58 Fe2 C57 39.8(3)
N2 Fe2 C54 124.8(3)
C55 Fe2 C54 40.4(3)
C58 Fe2 C54 39.5(3)
C57 Fe2 C54 66.8(3)
N2 Fe2 C56 127.9(3)
C55 Fe2 C56 39.4(3)
C58 Fe2 C56 66.3(3)
C57 Fe2 C56 39.7(3)
C54 Fe2 C56 66.6(3)
N2 Fe2 P4 90.32(18)
C55 Fe2 P4 104.3(3)
C58 Fe2 P4 117.6(2)
C57 Fe2 P4 157.2(2)
C54 Fe2 P4 92.6(2)
C56 Fe2 P4 141.8(2)
N2 Fe2 P3 88.44(17)
C55 Fe2 P3 108.3(2)
C58 Fe2 P3 157.7(2)
C57 Fe2 P3 118.0(2)
C54 Fe2 P3 146.7(2)
C56 Fe2 P3 95.8(2)
P4 Fe2 P3 84.60(8)
C2 Fe3 C1 91.9(3)
C2 Fe3 N5 94.0(2)
C1 Fe3 N5 90.1(2)
C2 Fe3 N3 90.7(2)
C1 Fe3 N3 174.5(2)
N5 Fe3 N3 94.5(2)
C2 Fe3 N6 175.0(2)
C1 Fe3 N6 90.5(2)
N5 Fe3 N6 81.5(2)
N3 Fe3 N6 87.4(2)
C2 Fe3 N4 87.8(2)
C1 Fe3 N4 94.1(3)
N5 Fe3 N4 175.3(2)
N3 Fe3 N4 81.1(2)
N6 Fe3 N4 96.5(2)
N1 C1 Fe3 174.4(6)
N2 C2 Fe3 172.4(6)
N3 C3 C4 123.9(7)
N3 C3 H3A 118.0
C4 C3 H3A 118.0
C5 C4 C3 116.9(8)
C5 C4 H4A 121.5
C3 C4 H4A 121.5
C6 C5 C4 120.9(8)
C6 C5 H5A 119.6
C4 C5 H5A 119.6
C5 C6 C7 119.2(8)
C5 C6 H6A 120.4
C7 C6 H6A 120.4
N3 C7 C6 121.6(7)
N3 C7 C8 113.4(6)
C6 C7 C8 124.9(7)
N4 C8 C9 121.3(7)
N4 C8 C7 114.8(6)
C9 C8 C7 123.9(7)
C10 C9 C8 119.0(8)
C10 C9 H9A 120.5
C8 C9 H9A 120.5
C11 C10 C9 118.8(8)
C11 C10 H10A 120.6
C9 C10 H10A 120.6
C10 C11 C12 119.4(8)
C10 C11 H11A 120.3
C12 C11 H11A 120.3
N4 C12 C11 122.4(8)
N4 C12 H12A 118.8
C11 C12 H12A 118.8
N5 C13 C14 121.3(7)
N5 C13 H13A 119.4
C14 C13 H13A 119.4
C15 C14 C13 120.8(7)
C15 C14 H14A 119.6
C13 C14 H14A 119.6
C14 C15 C16 117.8(7)
C14 C15 H15A 121.1
C16 C15 H15A 121.1
C17 C16 C15 120.4(7)
C17 C16 H16A 119.8
C15 C16 H16A 119.8
N5 C17 C16 121.1(7)
N5 C17 C18 113.4(6)
C16 C17 C18 125.5(7)
N6 C18 C19 121.4(6)
N6 C18 C17 114.4(6)
C19 C18 C17 124.2(6)
C18 C19 C20 120.3(7)
C18 C19 H19A 119.8
C20 C19 H19A 119.8
C21 C20 C19 117.5(7)
C21 C20 H20A 121.2
C19 C20 H20A 121.2
C22 C21 C20 119.9(7)
C22 C21 H21A 120.1
C20 C21 H21A 120.1
N6 C22 C21 122.4(7)
N6 C22 H22A 118.8
C21 C22 H22A 118.8
C24 C23 C27 107.6(8)
C24 C23 Fe1 70.4(5)
C27 C23 Fe1 69.9(4)
C24 C23 H23A 125.9
C27 C23 H23A 126.4
Fe1 C23 H23A 126.2
C23 C24 C25 106.2(7)
C23 C24 Fe1 70.1(4)
C25 C24 Fe1 68.7(4)
C23 C24 H24A 126.9
C25 C24 H24A 126.9
Fe1 C24 H24A 127.1
C26 C25 C24 108.2(7)
C26 C25 Fe1 69.7(5)
C24 C25 Fe1 70.8(5)
C26 C25 H25A 125.7
C24 C25 H25A 126.1
Fe1 C25 H25A 126.1
C27 C26 C25 109.9(8)
C27 C26 Fe1 72.3(5)
C25 C26 Fe1 71.2(5)
C27 C26 H26A 124.8
C25 C26 H26A 125.2
Fe1 C26 H26A 124.9
C26 C27 C23 108.0(8)
C26 C27 Fe1 69.1(5)
C23 C27 Fe1 70.0(5)
C26 C27 H27A 126.2
C23 C27 H27A 125.7
Fe1 C27 H27A 125.9
C29 C28 P1 110.9(5)
C29 C28 H28A 109.5
P1 C28 H28A 109.5
C29 C28 H28B 109.5
P1 C28 H28B 109.5
H28A C28 H28B 108.0
C28 C29 P2 109.7(5)
C28 C29 H29A 109.7
P2 C29 H29A 109.7
C28 C29 H29B 109.7
P2 C29 H29B 109.7
H29A C29 H29B 108.2
C31 C30 C35 119.3(7)
C31 C30 P1 120.3(5)
C35 C30 P1 120.4(5)
C32 C31 C30 120.9(7)
C32 C31 H31A 119.6
C30 C31 H31A 119.6
C31 C32 C33 119.6(8)
C31 C32 H32A 120.2
C33 C32 H32A 120.2
C34 C33 C32 120.0(7)
C34 C33 H33A 120.0
C32 C33 H33A 120.0
C33 C34 C35 120.5(7)
C33 C34 H34A 119.8
C35 C34 H34A 119.8
C34 C35 C30 119.7(7)
C34 C35 H35A 120.2
C30 C35 H35A 120.2
C37 C36 C41 118.3(6)
C37 C36 P1 119.8(5)
C41 C36 P1 122.0(6)
C38 C37 C36 121.9(7)
C38 C37 H37A 119.1
C36 C37 H37A 119.1
C37 C38 C39 118.5(8)
C37 C38 H38A 120.8
C39 C38 H38A 120.8
C40 C39 C38 121.6(7)
C40 C39 H39A 119.2
C38 C39 H39A 119.2
C39 C40 C41 119.4(7)
C39 C40 H40A 120.3
C41 C40 H40A 120.3
C36 C41 C40 120.4(7)
C36 C41 H41A 119.8
C40 C41 H41A 119.8
C47 C42 C43 118.7(7)
C47 C42 P2 121.6(6)
C43 C42 P2 119.3(5)
C44 C43 C42 120.2(8)
C44 C43 H43A 119.9
C42 C43 H43A 119.9
C45 C44 C43 119.8(9)
C45 C44 H44A 120.1
C43 C44 H44A 120.1
C46 C45 C44 120.8(8)
C46 C45 H45A 119.6
C44 C45 H45A 119.6
C45 C46 C47 121.2(8)
C45 C46 H46A 119.4
C47 C46 H46A 119.4
C42 C47 C46 119.2(8)
C42 C47 H47A 120.4
C46 C47 H47A 120.4
C49 C48 C53 118.0(7)
C49 C48 P2 122.4(6)
C53 C48 P2 119.2(6)
C48 C49 C50 120.8(8)
C48 C49 H49A 119.6
C50 C49 H49A 119.6
C51 C50 C49 118.9(8)
C51 C50 H50A 120.5
C49 C50 H50A 120.5
C52 C51 C50 122.7(8)
C52 C51 H51A 118.7
C50 C51 H51A 118.7
C51 C52 C53 118.0(8)
C51 C52 H52A 121.0
C53 C52 H52A 121.0
C48 C53 C52 121.6(8)
C48 C53 H53A 119.2
C52 C53 H53A 119.2
C58 C54 C55 107.2(7)
C58 C54 Fe2 70.0(4)
C55 C54 Fe2 69.2(4)
C58 C54 H54A 126.8
C55 C54 H54A 125.9
Fe2 C54 H54A 126.3
C56 C55 C54 107.7(7)
C56 C55 Fe2 70.9(5)
C54 C55 Fe2 70.4(4)
C56 C55 H55A 126.0
C54 C55 H55A 126.2
Fe2 C55 H55A 126.0
C55 C56 C57 108.8(7)
C55 C56 Fe2 69.7(5)
C57 C56 Fe2 70.1(4)
C55 C56 H56A 125.4
C57 C56 H56A 125.7
Fe2 C56 H56A 125.4
C56 C57 C58 107.2(7)
C56 C57 Fe2 70.3(4)
C58 C57 Fe2 70.0(4)
C56 C57 H57A 126.3
C58 C57 H57A 126.4
Fe2 C57 H57A 126.5
C54 C58 C57 108.9(7)
C54 C58 Fe2 70.5(4)
C57 C58 Fe2 70.3(4)
C54 C58 H58A 125.1
C57 C58 H58A 126.0
Fe2 C58 H58A 126.0
C60 C59 P3 109.0(5)
C60 C59 H59A 109.9
P3 C59 H59A 109.9
C60 C59 H59B 109.9
P3 C59 H59B 109.9
H59A C59 H59B 108.3
C59 C60 P4 108.9(5)
C59 C60 H60A 109.9
P4 C60 H60A 109.9
C59 C60 H60B 109.9
P4 C60 H60B 109.9
H60A C60 H60B 108.3
C66 C61 C62 118.8(6)
C66 C61 P3 121.9(5)
C62 C61 P3 119.3(5)
C63 C62 C61 119.0(7)
C63 C62 H62A 120.5
C61 C62 H62A 120.5
C64 C63 C62 121.2(8)
C64 C63 H63A 119.4
C62 C63 H63A 119.4
C65 C64 C63 119.7(7)
C65 C64 H64A 120.2
C63 C64 H64A 120.2
C66 C65 C64 119.8(8)
C66 C65 H65A 120.1
C64 C65 H65A 120.1
C65 C66 C61 121.5(7)
C65 C66 H66A 119.3
C61 C66 H66A 119.3
C72 C67 C68 118.3(7)
C72 C67 P3 119.1(5)
C68 C67 P3 122.6(6)
C67 C68 C69 119.1(8)
C67 C68 H68A 120.4
C69 C68 H68A 120.4
C70 C69 C68 122.2(8)
C70 C69 H69A 118.9
C68 C69 H69A 118.9
C69 C70 C71 120.0(7)
C69 C70 H70A 120.0
C71 C70 H70A 120.0
C70 C71 C72 118.4(8)
C70 C71 H71A 120.8
C72 C71 H71A 120.8
C67 C72 C71 121.9(7)
C67 C72 H72A 119.0
C71 C72 H72A 119.0
C74 C73 C78 118.5(7)
C74 C73 P4 120.9(6)
C78 C73 P4 120.3(6)
C73 C74 C75 122.0(9)
C73 C74 H74A 119.0
C75 C74 H74A 119.0
C76 C75 C74 118.7(10)
C76 C75 H75A 120.7
C74 C75 H75A 120.7
C75 C76 C77 122.1(9)
C75 C76 H76A 118.9
C77 C76 H76A 118.9
C76 C77 C78 118.1(9)
C76 C77 H77A 121.0
C78 C77 H77A 121.0
C73 C78 C77 120.6(9)
C73 C78 H78A 119.7
C77 C78 H78A 119.7
C80 C79 C84 118.1(7)
C80 C79 P4 120.9(6)
C84 C79 P4 120.9(6)
C79 C80 C81 120.7(8)
C79 C80 H80A 119.6
C81 C80 H80A 119.6
C82 C81 C80 120.0(8)
C82 C81 H81A 120.0
C80 C81 H81A 120.0
C83 C82 C81 119.5(8)
C83 C82 H82A 120.2
C81 C82 H82A 120.2
C82 C83 C84 120.7(8)
C82 C83 H83A 119.7
C84 C83 H83A 119.7
C83 C84 C79 121.0(8)
C83 C84 H84A 119.5
C79 C84 H84A 119.5
C1 N1 Fe1 174.7(5)
C2 N2 Fe2 176.2(5)
C3 N3 C7 117.4(6)
C3 N3 Fe3 127.0(5)
C7 N3 Fe3 115.5(5)
C12 N4 C8 118.9(6)
C12 N4 Fe3 125.6(5)
C8 N4 Fe3 114.9(5)
C13 N5 C17 118.7(6)
C13 N5 Fe3 125.9(5)
C17 N5 Fe3 115.4(4)
C22 N6 C18 118.4(6)
C22 N6 Fe3 126.3(5)
C18 N6 Fe3 115.1(4)
C28 P1 C36 104.4(3)
C28 P1 C30 104.3(3)
C36 P1 C30 101.7(3)
C28 P1 Fe1 105.4(2)
C36 P1 Fe1 120.7(2)
C30 P1 Fe1 118.5(2)
C48 P2 C42 102.0(3)
C48 P2 C29 104.4(3)
C42 P2 C29 104.6(3)
C48 P2 Fe1 118.5(2)
C42 P2 Fe1 115.5(3)
C29 P2 Fe1 110.4(2)
C59 P3 C61 104.3(3)
C59 P3 C67 103.5(3)
C61 P3 C67 100.9(3)
C59 P3 Fe2 104.6(2)
C61 P3 Fe2 119.8(2)
C67 P3 Fe2 121.5(2)
C79 P4 C73 101.4(3)
C79 P4 C60 104.0(3)
C73 P4 C60 105.0(3)
C79 P4 Fe2 119.3(2)
C73 P4 Fe2 114.8(3)
C60 P4 Fe2 110.8(2)
C86 C85 H85A 109.5
C86 C85 H85B 109.5
H85A C85 H85B 109.5
C86 C85 H85C 109.5
H85A C85 H85C 109.5
H85B C85 H85C 109.5
O1 C86 C85 111.5(9)
O1 C86 H86A 109.3
C85 C86 H86A 109.3
O1 C86 H86B 109.3
C85 C86 H86B 109.3
H86A C86 H86B 108.0
O1 C87 C88 111.5(9)
O1 C87 H87A 109.3
C88 C87 H87A 109.3
O1 C87 H87B 109.3
C88 C87 H87B 109.3
H87A C87 H87B 108.0
C87 C88 H88A 109.5
C87 C88 H88B 109.5
H88A C88 H88B 109.5
C87 C88 H88C 109.5
H88A C88 H88C 109.5
H88B C88 H88C 109.5
Cl2 C89 Cl1 114.0(10)
Cl2 C89 H89A 108.7
Cl1 C89 H89A 108.7
Cl2 C89 H89B 108.7
Cl1 C89 H89B 108.7
H89A C89 H89B 107.6
C87 O1 C86 116.3(9)
F1 P5 F6 91.4(3)
F1 P5 F3 90.5(3)
F6 P5 F3 89.8(3)
F1 P5 F5 89.9(3)
F6 P5 F5 178.7(3)
F3 P5 F5 90.6(3)
F1 P5 F2 90.7(3)
F6 P5 F2 89.9(3)
F3 P5 F2 178.8(3)
F5 P5 F2 89.7(3)
F1 P5 F4 178.9(3)
F6 P5 F4 89.7(3)
F3 P5 F4 89.5(3)
F5 P5 F4 89.0(3)
F2 P5 F4 89.3(3)
F8 P6 F11 156.8(12)
F8 P6 F12 104.7(9)
F11 P6 F12 97.8(10)
F8 P6 F10 74.9(9)
F11 P6 F10 82.6(11)
F12 P6 F10 179.5(11)
F8 P6 F9 93.1(8)
F11 P6 F9 92.5(11)
F12 P6 F9 90.4(7)
F10 P6 F9 89.5(7)
F8 P6 F7 86.5(8)
F11 P6 F7 88.3(9)
F12 P6 F7 88.7(7)
F10 P6 F7 91.4(7)
F9 P6 F7 178.9(9)
F7A P6A F9A 93.0(14)
F7A P6A F12A 89.3(10)
F9A P6A F12A 173.5(11)
F7A P6A F10A 86.0(8)
F9A P6A F10A 98.6(10)
F12A P6A F10A 87.6(7)
F7A P6A F8A 165.7(11)
F9A P6A F8A 89.8(14)
F12A P6A F8A 86.5(8)
F10A P6A F8A 107.4(11)
F7A P6A F11A 83.3(8)
F9A P6A F11A 86.0(8)
F12A P6A F11A 88.2(6)
F10A P6A F11A 168.6(8)
F8A P6A F11A 82.9(8)
Cl4 C90 Cl3 122.6(9)
Cl4 C90 H90A 106.7
Cl3 C90 H90A 106.7
Cl4 C90 H90B 106.7
Cl3 C90 H90B 106.7
H90A C90 H90B 106.6

loop_
_geom_bond_atom_site_label_1
_geom_bond_atom_site_label_2
_geom_bond_distance
Fe1 N1 1.930(6)
Fe1 C26 2.062(8)
Fe1 C25 2.081(8)
Fe1 C27 2.104(8)
Fe1 C23 2.105(8)
Fe1 C24 2.109(8)
Fe1 P2 2.191(2)
Fe1 P1 2.205(2)
Fe2 N2 1.921(5)
Fe2 C55 2.074(8)
Fe2 C58 2.084(7)
Fe2 C57 2.088(7)
Fe2 C54 2.090(7)
Fe2 C56 2.091(8)
Fe2 P4 2.193(2)
Fe2 P3 2.212(2)
Fe3 C2 1.921(7)
Fe3 C1 1.932(7)
Fe3 N5 1.983(5)
Fe3 N3 1.984(5)
Fe3 N6 1.984(5)
Fe3 N4 1.998(6)
C1 N1 1.157(8)
C2 N2 1.155(8)
C3 N3 1.358(9)
C3 C4 1.387(10)
C3 H3A 0.9300
C4 C5 1.381(11)
C4 H4A 0.9300
C5 C6 1.379(11)
C5 H5A 0.9300
C6 C7 1.380(10)
C6 H6A 0.9300
C7 N3 1.367(8)
C7 C8 1.478(10)
C8 N4 1.350(9)
C8 C9 1.401(10)
C9 C10 1.385(12)
C9 H9A 0.9300
C10 C11 1.373(12)
C10 H10A 0.9300
C11 C12 1.385(10)
C11 H11A 0.9300
C12 N4 1.332(9)
C12 H12A 0.9300
C13 N5 1.356(8)
C13 C14 1.391(9)
C13 H13A 0.9300
C14 C15 1.373(11)
C14 H14A 0.9300
C15 C16 1.399(11)
C15 H15A 0.9300
C16 C17 1.381(9)
C16 H16A 0.9300
C17 N5 1.373(8)
C17 C18 1.479(9)
C18 N6 1.365(8)
C18 C19 1.378(9)
C19 C20 1.398(11)
C19 H19A 0.9300
C20 C21 1.391(11)
C20 H20A 0.9300
C21 C22 1.380(10)
C21 H21A 0.9300
C22 N6 1.347(8)
C22 H22A 0.9300
C23 C24 1.423(12)
C23 C27 1.443(11)
C23 H23A 0.9800
C24 C25 1.452(12)
C24 H24A 0.9799
C25 C26 1.389(11)
C25 H25A 0.9801
C26 C27 1.377(10)
C26 H26A 0.9798
C27 H27A 0.9801
C28 C29 1.542(9)
C28 P1 1.822(7)
C28 H28A 0.9700
C28 H28B 0.9700
C29 P2 1.872(7)
C29 H29A 0.9700
C29 H29B 0.9700
C30 C31 1.389(9)
C30 C35 1.396(9)
C30 P1 1.854(7)
C31 C32 1.372(10)
C31 H31A 0.9300
C32 C33 1.401(12)
C32 H32A 0.9300
C33 C34 1.370(11)
C33 H33A 0.9300
C34 C35 1.392(10)
C34 H34A 0.9300
C35 H35A 0.9300
C36 C37 1.389(10)
C36 C41 1.392(9)
C36 P1 1.854(7)
C37 C38 1.371(10)
C37 H37A 0.9300
C38 C39 1.395(11)
C38 H38A 0.9300
C39 C40 1.356(11)
C39 H39A 0.9300
C40 C41 1.402(10)
C40 H40A 0.9300
C41 H41A 0.9300
C42 C47 1.388(10)
C42 C43 1.403(10)
C42 P2 1.843(7)
C43 C44 1.401(10)
C43 H43A 0.9300
C44 C45 1.357(12)
C44 H44A 0.9300
C45 C46 1.353(12)
C45 H45A 0.9300
C46 C47 1.405(10)
C46 H46A 0.9300
C47 H47A 0.9300
C48 C49 1.386(10)
C48 C53 1.402(10)
C48 P2 1.835(8)
C49 C50 1.404(11)
C49 H49A 0.9300
C50 C51 1.386(11)
C50 H50A 0.9300
C51 C52 1.349(11)
C51 H51A 0.9300
C52 C53 1.417(10)
C52 H52A 0.9300
C53 H53A 0.9300
C54 C58 1.409(10)
C54 C55 1.437(11)
C54 H54A 0.9799
C55 C56 1.404(12)
C55 H55A 0.9800
C56 C57 1.418(10)
C56 H56A 0.9799
C57 C58 1.419(10)
C57 H57A 0.9805
C58 H58A 0.9805
C59 C60 1.556(9)
C59 P3 1.827(7)
C59 H59A 0.9700
C59 H59B 0.9700
C60 P4 1.860(7)
C60 H60A 0.9700
C60 H60B 0.9700
C61 C66 1.399(9)
C61 C62 1.399(9)
C61 P3 1.838(7)
C62 C63 1.394(10)
C62 H62A 0.9300
C63 C64 1.385(11)
C63 H63A 0.9300
C64 C65 1.379(11)
C64 H64A 0.9300
C65 C66 1.374(10)
C65 H65A 0.9300
C66 H66A 0.9300
C67 C72 1.387(10)
C67 C68 1.397(9)
C67 P3 1.844(7)
C68 C69 1.397(10)
C68 H68A 0.9300
C69 C70 1.348(12)
C69 H69A 0.9300
C70 C71 1.394(11)
C70 H70A 0.9300
C71 C72 1.399(9)
C71 H71A 0.9300
C72 H72A 0.9300
C73 C74 1.365(11)
C73 C78 1.387(10)
C73 P4 1.850(7)
C74 C75 1.374(11)
C74 H74A 0.9300
C75 C76 1.361(15)
C75 H75A 0.9300
C76 C77 1.374(15)
C76 H76A 0.9300
C77 C78 1.397(12)
C77 H77A 0.9300
C78 H78A 0.9300
C79 C80 1.377(10)
C79 C84 1.389(10)
C79 P4 1.833(7)
C80 C81 1.411(10)
C80 H80A 0.9300
C81 C82 1.373(11)
C81 H81A 0.9300
C82 C83 1.366(12)
C82 H82A 0.9300
C83 C84 1.388(11)
C83 H83A 0.9300
C84 H84A 0.9300
C85 C86 1.459(16)
C85 H85A 0.9600
C85 H85B 0.9600
C85 H85C 0.9600
C86 O1 1.448(13)
C86 H86A 0.9700
C86 H86B 0.9700
C87 O1 1.372(12)
C87 C88 1.496(15)
C87 H87A 0.9700
C87 H87B 0.9700
C88 H88A 0.9600
C88 H88B 0.9600
C88 H88C 0.9600
C89 Cl2 1.612(13)
C89 Cl1 1.721(16)
C89 H89A 0.9700
C89 H89B 0.9700
P5 F1 1.583(5)
P5 F6 1.589(5)
P5 F3 1.596(4)
P5 F5 1.601(5)
P5 F2 1.603(5)
P5 F4 1.615(5)
P6 F8 1.487(8)
P6 F11 1.497(9)
P6 F12 1.561(8)
P6 F10 1.576(8)
P6 F9 1.590(8)
P6 F7 1.595(8)
P6A F7A 1.581(9)
P6A F9A 1.583(9)
P6A F12A 1.589(8)
P6A F10A 1.606(8)
P6A F8A 1.611(9)
P6A F11A 1.628(7)
C90 Cl4 1.733(10)
C90 Cl3 1.752(9)
C90 H90A 0.9700
C90 H90B 0.9700

loop_
_geom_torsion_atom_site_label_1
_geom_torsion_atom_site_label_2
_geom_torsion_atom_site_label_3
_geom_torsion_atom_site_label_4
_geom_torsion
C2 Fe3 C1 N1 -173(6)
N5 Fe3 C1 N1 93(6)
N3 Fe3 C1 N1 -56(7)
N6 Fe3 C1 N1 11(6)
N4 Fe3 C1 N1 -85(6)
C1 Fe3 C2 N2 148(4)
N5 Fe3 C2 N2 -122(4)
N3 Fe3 C2 N2 -27(4)
N6 Fe3 C2 N2 -95(5)
N4 Fe3 C2 N2 54(4)
N3 C3 C4 C5 -0.5(11)
C3 C4 C5 C6 -1.4(12)
C4 C5 C6 C7 2.1(12)
C5 C6 C7 N3 -1.0(11)
C5 C6 C7 C8 178.1(7)
N3 C7 C8 N4 4.2(9)
C6 C7 C8 N4 -174.9(7)
N3 C7 C8 C9 -174.2(7)
C6 C7 C8 C9 6.7(12)
N4 C8 C9 C10 -1.0(12)
C7 C8 C9 C10 177.3(8)
C8 C9 C10 C11 0.0(13)
C9 C10 C11 C12 0.3(14)
C10 C11 C12 N4 0.5(13)
N5 C13 C14 C15 0.1(12)
C13 C14 C15 C16 0.2(12)
C14 C15 C16 C17 0.3(12)
C15 C16 C17 N5 -1.1(11)
C15 C16 C17 C18 177.3(7)
N5 C17 C18 N6 -0.1(9)
C16 C17 C18 N6 -178.6(7)
N5 C17 C18 C19 -178.6(7)
C16 C17 C18 C19 2.9(12)
N6 C18 C19 C20 0.9(11)
C17 C18 C19 C20 179.3(7)
C18 C19 C20 C21 0.7(12)
C19 C20 C21 C22 -1.8(12)
C20 C21 C22 N6 1.4(12)
N1 Fe1 C23 C24 -152.4(5)
C26 Fe1 C23 C24 81.9(6)
C25 Fe1 C23 C24 39.0(5)
C27 Fe1 C23 C24 118.2(8)
P2 Fe1 C23 C24 -59.0(6)
P1 Fe1 C23 C24 107.6(8)
N1 Fe1 C23 C27 89.4(5)
C26 Fe1 C23 C27 -36.3(5)
C25 Fe1 C23 C27 -79.2(5)
C24 Fe1 C23 C27 -118.2(8)
P2 Fe1 C23 C27 -177.3(4)
P1 Fe1 C23 C27 -10.6(11)
C27 C23 C24 C25 0.7(9)
Fe1 C23 C24 C25 -59.6(5)
C27 C23 C24 Fe1 60.3(6)
N1 Fe1 C24 C23 37.0(7)
C26 Fe1 C24 C23 -80.3(5)
C25 Fe1 C24 C23 -117.3(7)
C27 Fe1 C24 C23 -38.2(5)
P2 Fe1 C24 C23 128.3(5)
P1 Fe1 C24 C23 -148.9(4)
N1 Fe1 C24 C25 154.3(5)
C26 Fe1 C24 C25 37.0(5)
C27 Fe1 C24 C25 79.1(5)
C23 Fe1 C24 C25 117.3(7)
P2 Fe1 C24 C25 -114.4(5)
P1 Fe1 C24 C25 -31.6(7)
C23 C24 C25 C26 0.6(9)
Fe1 C24 C25 C26 -59.9(6)
C23 C24 C25 Fe1 60.5(5)
N1 Fe1 C25 C26 46.4(11)
C27 Fe1 C25 C26 36.8(5)
C23 Fe1 C25 C26 80.8(5)
C24 Fe1 C25 C26 118.8(7)
P2 Fe1 C25 C26 -169.8(4)
P1 Fe1 C25 C26 -80.5(5)
N1 Fe1 C25 C24 -72.4(10)
C26 Fe1 C25 C24 -118.8(7)
C27 Fe1 C25 C24 -82.1(5)
C23 Fe1 C25 C24 -38.0(5)
P2 Fe1 C25 C24 71.4(5)
P1 Fe1 C25 C24 160.6(4)
C24 C25 C26 C27 -1.8(10)
Fe1 C25 C26 C27 -62.3(6)
C24 C25 C26 Fe1 60.5(6)
N1 Fe1 C26 C27 -42.9(6)
C25 Fe1 C26 C27 119.1(7)
C23 Fe1 C26 C27 37.7(5)
C24 Fe1 C26 C27 80.9(5)
P2 Fe1 C26 C27 136.1(4)
P1 Fe1 C26 C27 -133.9(5)
N1 Fe1 C26 C25 -162.0(5)
C27 Fe1 C26 C25 -119.1(7)
C23 Fe1 C26 C25 -81.4(5)
C24 Fe1 C26 C25 -38.2(5)
P2 Fe1 C26 C25 17.0(7)
P1 Fe1 C26 C25 106.9(5)
C25 C26 C27 C23 2.2(10)
Fe1 C26 C27 C23 -59.4(6)
C25 C26 C27 Fe1 61.6(6)
C24 C23 C27 C26 -1.8(9)
Fe1 C23 C27 C26 58.8(6)
C24 C23 C27 Fe1 -60.6(6)
N1 Fe1 C27 C26 146.0(5)
C25 Fe1 C27 C26 -37.3(5)
C23 Fe1 C27 C26 -119.5(7)
C24 Fe1 C27 C26 -81.8(6)
P2 Fe1 C27 C26 -113.8(6)
P1 Fe1 C27 C26 56.5(5)
N1 Fe1 C27 C23 -94.5(5)
C26 Fe1 C27 C23 119.5(7)
C25 Fe1 C27 C23 82.1(6)
C24 Fe1 C27 C23 37.6(5)
P2 Fe1 C27 C23 5.7(8)
P1 Fe1 C27 C23 176.0(4)
P1 C28 C29 P2 -31.0(6)
C35 C30 C31 C32 0.4(12)
P1 C30 C31 C32 -177.1(7)
C30 C31 C32 C33 -2.6(13)
C31 C32 C33 C34 1.8(14)
C32 C33 C34 C35 1.1(13)
C33 C34 C35 C30 -3.3(13)
C31 C30 C35 C34 2.6(12)
P1 C30 C35 C34 -180.0(6)
C41 C36 C37 C38 0.7(11)
P1 C36 C37 C38 179.9(6)
C36 C37 C38 C39 1.3(12)
C37 C38 C39 C40 -2.5(13)
C38 C39 C40 C41 1.7(12)
C37 C36 C41 C40 -1.6(11)
P1 C36 C41 C40 179.2(6)
C39 C40 C41 C36 0.4(12)
C47 C42 C43 C44 -1.9(14)
P2 C42 C43 C44 -175.0(8)
C42 C43 C44 C45 0.5(16)
C43 C44 C45 C46 2.2(18)
C44 C45 C46 C47 -3.3(18)
C43 C42 C47 C46 0.8(14)
P2 C42 C47 C46 173.7(7)
C45 C46 C47 C42 1.8(16)
C53 C48 C49 C50 -0.2(11)
P2 C48 C49 C50 -173.7(6)
C48 C49 C50 C51 0.7(12)
C49 C50 C51 C52 -1.2(13)
C50 C51 C52 C53 1.2(13)
C49 C48 C53 C52 0.3(11)
P2 C48 C53 C52 173.9(6)
C51 C52 C53 C48 -0.7(12)
N2 Fe2 C54 C58 40.3(6)
C55 Fe2 C54 C58 -118.4(7)
C57 Fe2 C54 C58 -37.3(5)
C56 Fe2 C54 C58 -80.6(5)
P4 Fe2 C54 C58 132.5(4)
P3 Fe2 C54 C58 -143.4(4)
N2 Fe2 C54 C55 158.6(5)
C58 Fe2 C54 C55 118.4(7)
C57 Fe2 C54 C55 81.1(5)
C56 Fe2 C54 C55 37.8(5)
P4 Fe2 C54 C55 -109.1(5)
P3 Fe2 C54 C55 -25.0(7)
C58 C54 C55 C56 -1.5(9)
Fe2 C54 C55 C56 -61.5(5)
C58 C54 C55 Fe2 60.0(5)
N2 Fe2 C55 C56 63.2(10)
C58 Fe2 C55 C56 80.3(5)
C57 Fe2 C55 C56 36.9(4)
C54 Fe2 C55 C56 117.7(7)
P4 Fe2 C55 C56 -165.4(4)
P3 Fe2 C55 C56 -76.4(4)
N2 Fe2 C55 C54 -54.5(11)
C58 Fe2 C55 C54 -37.4(5)
C57 Fe2 C55 C54 -80.8(5)
C56 Fe2 C55 C54 -117.7(7)
P4 Fe2 C55 C54 76.9(5)
P3 Fe2 C55 C54 165.9(4)
C54 C55 C56 C57 1.8(9)
Fe2 C55 C56 C57 -59.3(5)
C54 C55 C56 Fe2 61.1(5)
N2 Fe2 C56 C55 -155.5(4)
C58 Fe2 C56 C55 -81.9(5)
C57 Fe2 C56 C55 -120.1(7)
C54 Fe2 C56 C55 -38.7(5)
P4 Fe2 C56 C55 23.3(6)
P3 Fe2 C56 C55 112.0(4)
N2 Fe2 C56 C57 -35.4(6)
C55 Fe2 C56 C57 120.1(7)
C58 Fe2 C56 C57 38.2(4)
C54 Fe2 C56 C57 81.4(5)
P4 Fe2 C56 C57 143.3(4)
P3 Fe2 C56 C57 -128.0(4)
C55 C56 C57 C58 -1.5(9)
Fe2 C56 C57 C58 -60.5(5)
C55 C56 C57 Fe2 59.0(5)
N2 Fe2 C57 C56 152.7(5)
C55 Fe2 C57 C56 -36.7(5)
C58 Fe2 C57 C56 -117.8(7)
C54 Fe2 C57 C56 -80.8(5)
P4 Fe2 C57 C56 -108.0(6)
P3 Fe2 C57 C56 62.6(5)
N2 Fe2 C57 C58 -89.5(5)
C55 Fe2 C57 C58 81.1(5)
C54 Fe2 C57 C58 37.0(4)
C56 Fe2 C57 C58 117.8(7)
P4 Fe2 C57 C58 9.8(9)
P3 Fe2 C57 C58 -179.6(4)
C55 C54 C58 C57 0.6(8)
Fe2 C54 C58 C57 60.0(5)
C55 C54 C58 Fe2 -59.4(5)
C56 C57 C58 C54 0.5(8)
Fe2 C57 C58 C54 -60.2(5)
C56 C57 C58 Fe2 60.7(5)
N2 Fe2 C58 C54 -147.9(5)
C55 Fe2 C58 C54 38.3(5)
C57 Fe2 C58 C54 119.4(7)
C56 Fe2 C58 C54 81.4(5)
P4 Fe2 C58 C54 -56.3(5)
P3 Fe2 C58 C54 120.3(6)
N2 Fe2 C58 C57 92.6(5)
C55 Fe2 C58 C57 -81.2(5)
C54 Fe2 C58 C57 -119.4(7)
C56 Fe2 C58 C57 -38.1(5)
P4 Fe2 C58 C57 -175.7(4)
P3 Fe2 C58 C57 0.9(8)
P3 C59 C60 P4 -36.7(6)
C66 C61 C62 C63 2.2(13)
P3 C61 C62 C63 -177.4(7)
C61 C62 C63 C64 -1.6(15)
C62 C63 C64 C65 -0.6(16)
C63 C64 C65 C66 2.0(15)
C64 C65 C66 C61 -1.3(14)
C62 C61 C66 C65 -0.8(12)
P3 C61 C66 C65 178.8(7)
C72 C67 C68 C69 -2.2(10)
P3 C67 C68 C69 178.5(5)
C67 C68 C69 C70 1.9(12)
C68 C69 C70 C71 0.5(13)
C69 C70 C71 C72 -2.4(13)
C68 C67 C72 C71 0.3(11)
P3 C67 C72 C71 179.6(6)
C70 C71 C72 C67 2.0(12)
C78 C73 C74 C75 -1.8(16)
P4 C73 C74 C75 -175.5(10)
C73 C74 C75 C76 1(2)
C74 C75 C76 C77 1(2)
C75 C76 C77 C78 -2.0(19)
C74 C73 C78 C77 0.4(14)
P4 C73 C78 C77 174.1(7)
C76 C77 C78 C73 1.4(15)
C84 C79 C80 C81 1.4(11)
P4 C79 C80 C81 177.6(6)
C79 C80 C81 C82 -2.1(12)
C80 C81 C82 C83 1.4(13)
C81 C82 C83 C84 0.1(13)
C82 C83 C84 C79 -0.8(13)
C80 C79 C84 C83 0.1(12)
P4 C79 C84 C83 -176.1(6)
Fe3 C1 N1 Fe1 -73(9)
C26 Fe1 N1 C1 -114(6)
C25 Fe1 N1 C1 -148(6)
C27 Fe1 N1 C1 -139(6)
C23 Fe1 N1 C1 -180(100)
C24 Fe1 N1 C1 158(6)
P2 Fe1 N1 C1 66(6)
P1 Fe1 N1 C1 -19(6)
Fe3 C2 N2 Fe2 172(5)
C55 Fe2 N2 C2 -9(8)
C58 Fe2 N2 C2 -25(8)
C57 Fe2 N2 C2 15(8)
C54 Fe2 N2 C2 -49(8)
C56 Fe2 N2 C2 37(8)
P4 Fe2 N2 C2 -143(8)
P3 Fe2 N2 C2 133(8)
C4 C3 N3 C7 1.7(10)
C4 C3 N3 Fe3 -177.2(5)
C6 C7 N3 C3 -0.9(10)
C8 C7 N3 C3 180.0(6)
C6 C7 N3 Fe3 178.2(6)
C8 C7 N3 Fe3 -1.0(7)
C2 Fe3 N3 C3 -94.8(6)
C1 Fe3 N3 C3 148(2)
N5 Fe3 N3 C3 -0.7(6)
N6 Fe3 N3 C3 80.5(6)
N4 Fe3 N3 C3 177.5(6)
C2 Fe3 N3 C7 86.3(5)
C1 Fe3 N3 C7 -31(3)
N5 Fe3 N3 C7 -179.6(5)
N6 Fe3 N3 C7 -98.4(5)
N4 Fe3 N3 C7 -1.4(4)
C11 C12 N4 C8 -1.5(11)
C11 C12 N4 Fe3 -171.8(6)
C9 C8 N4 C12 1.8(11)
C7 C8 N4 C12 -176.7(6)
C9 C8 N4 Fe3 173.0(6)
C7 C8 N4 Fe3 -5.4(8)
C2 Fe3 N4 C12 83.4(6)
C1 Fe3 N4 C12 -8.3(6)
N5 Fe3 N4 C12 -163(3)
N3 Fe3 N4 C12 174.4(6)
N6 Fe3 N4 C12 -99.3(6)
C2 Fe3 N4 C8 -87.2(5)
C1 Fe3 N4 C8 -178.9(5)
N5 Fe3 N4 C8 26(3)
N3 Fe3 N4 C8 3.8(5)
N6 Fe3 N4 C8 90.2(5)
C14 C13 N5 C17 -0.9(10)
C14 C13 N5 Fe3 178.9(5)
C16 C17 N5 C13 1.4(10)
C18 C17 N5 C13 -177.2(6)
C16 C17 N5 Fe3 -178.4(5)
C18 C17 N5 Fe3 3.0(7)
C2 Fe3 N5 C13 -5.7(6)
C1 Fe3 N5 C13 86.2(6)
N3 Fe3 N5 C13 -96.7(6)
N6 Fe3 N5 C13 176.7(6)
N4 Fe3 N5 C13 -119(3)
C2 Fe3 N5 C17 174.1(5)
C1 Fe3 N5 C17 -94.1(5)
N3 Fe3 N5 C17 83.1(5)
N6 Fe3 N5 C17 -3.6(5)
N4 Fe3 N5 C17 61(3)
C21 C22 N6 C18 0.2(10)
C21 C22 N6 Fe3 -176.5(5)
C19 C18 N6 C22 -1.4(10)
C17 C18 N6 C22 -179.9(6)
C19 C18 N6 Fe3 175.7(5)
C17 C18 N6 Fe3 -2.9(7)
C2 Fe3 N6 C22 153(3)
C1 Fe3 N6 C22 -89.7(6)
N5 Fe3 N6 C22 -179.7(6)
N3 Fe3 N6 C22 85.3(6)
N4 Fe3 N6 C22 4.5(6)
C2 Fe3 N6 C18 -24(3)
C1 Fe3 N6 C18 93.6(5)
N5 Fe3 N6 C18 3.5(5)
N3 Fe3 N6 C18 -91.4(5)
N4 Fe3 N6 C18 -172.2(5)
C29 C28 P1 C36 -81.4(5)
C29 C28 P1 C30 172.3(4)
C29 C28 P1 Fe1 46.8(5)
C37 C36 P1 C28 167.7(6)
C41 C36 P1 C28 -13.1(7)
C37 C36 P1 C30 -84.0(6)
C41 C36 P1 C30 95.1(6)
C37 C36 P1 Fe1 49.5(6)
C41 C36 P1 Fe1 -131.3(5)
C31 C30 P1 C28 -122.4(6)
C35 C30 P1 C28 60.1(7)
C31 C30 P1 C36 129.2(6)
C35 C30 P1 C36 -48.3(7)
C31 C30 P1 Fe1 -5.7(7)
C35 C30 P1 Fe1 176.9(5)
N1 Fe1 P1 C28 55.8(3)
C26 Fe1 P1 C28 -179.1(3)
C25 Fe1 P1 C28 -140.4(3)
C27 Fe1 P1 C28 149.3(3)
C23 Fe1 P1 C28 157.2(8)
C24 Fe1 P1 C28 -119.7(5)
P2 Fe1 P1 C28 -35.0(2)
N1 Fe1 P1 C36 173.5(3)
C26 Fe1 P1 C36 -61.5(3)
C25 Fe1 P1 C36 -22.7(4)
C27 Fe1 P1 C36 -93.0(4)
C23 Fe1 P1 C36 -85.1(9)
C24 Fe1 P1 C36 -2.0(5)
P2 Fe1 P1 C36 82.7(3)
N1 Fe1 P1 C30 -60.3(3)
C26 Fe1 P1 C30 64.7(4)
C25 Fe1 P1 C30 103.5(4)
C27 Fe1 P1 C30 33.2(4)
C23 Fe1 P1 C30 41.1(9)
C24 Fe1 P1 C30 124.2(5)
P2 Fe1 P1 C30 -151.1(3)
C49 C48 P2 C42 53.8(7)
C53 C48 P2 C42 -119.6(6)
C49 C48 P2 C29 -54.9(7)
C53 C48 P2 C29 131.7(6)
C49 C48 P2 Fe1 -178.2(5)
C53 C48 P2 Fe1 8.4(7)
C47 C42 P2 C48 28.4(8)
C43 C42 P2 C48 -158.7(7)
C47 C42 P2 C29 137.0(8)
C43 C42 P2 C29 -50.2(8)
C47 C42 P2 Fe1 -101.5(8)
C43 C42 P2 Fe1 71.3(7)
C28 C29 P2 C48 -125.6(5)
C28 C29 P2 C42 127.6(5)
C28 C29 P2 Fe1 2.8(5)
N1 Fe1 P2 C48 52.9(3)
C26 Fe1 P2 C48 -126.3(5)
C25 Fe1 P2 C48 -115.2(4)
C27 Fe1 P2 C48 -48.1(6)
C23 Fe1 P2 C48 -44.1(4)
C24 Fe1 P2 C48 -77.2(4)
P1 Fe1 P2 C48 140.2(3)
N1 Fe1 P2 C42 174.3(3)
C26 Fe1 P2 C42 -4.9(5)
C25 Fe1 P2 C42 6.2(4)
C27 Fe1 P2 C42 73.3(6)
C23 Fe1 P2 C42 77.3(4)
C24 Fe1 P2 C42 44.2(4)
P1 Fe1 P2 C42 -98.4(3)
N1 Fe1 P2 C29 -67.3(3)
C26 Fe1 P2 C29 113.5(4)
C25 Fe1 P2 C29 124.6(4)
C27 Fe1 P2 C29 -168.4(6)
C23 Fe1 P2 C29 -164.4(4)
C24 Fe1 P2 C29 162.6(4)
P1 Fe1 P2 C29 20.0(3)
C60 C59 P3 C61 178.0(5)
C60 C59 P3 C67 -76.8(5)
C60 C59 P3 Fe2 51.3(5)
C66 C61 P3 C59 64.8(7)
C62 C61 P3 C59 -115.6(6)
C66 C61 P3 C67 -42.3(7)
C62 C61 P3 C67 137.2(6)
C66 C61 P3 Fe2 -178.7(5)
C62 C61 P3 Fe2 0.9(7)
C72 C67 P3 C59 169.5(6)
C68 C67 P3 C59 -11.2(7)
C72 C67 P3 C61 -82.7(6)
C68 C67 P3 C61 96.6(6)
C72 C67 P3 Fe2 52.7(6)
C68 C67 P3 Fe2 -128.1(5)
N2 Fe2 P3 C59 54.0(3)
C55 Fe2 P3 C59 -139.7(4)
C58 Fe2 P3 C59 146.6(6)
C57 Fe2 P3 C59 147.2(3)
C54 Fe2 P3 C59 -123.0(5)
C56 Fe2 P3 C59 -178.1(3)
P4 Fe2 P3 C59 -36.4(2)
N2 Fe2 P3 C61 -62.3(3)
C55 Fe2 P3 C61 103.9(4)
C58 Fe2 P3 C61 30.2(6)
C57 Fe2 P3 C61 30.8(4)
C54 Fe2 P3 C61 120.6(5)
C56 Fe2 P3 C61 65.6(4)
P4 Fe2 P3 C61 -152.8(3)
N2 Fe2 P3 C67 170.3(3)
C55 Fe2 P3 C67 -23.4(4)
C58 Fe2 P3 C67 -97.1(6)
C57 Fe2 P3 C67 -96.5(4)
C54 Fe2 P3 C67 -6.7(5)
C56 Fe2 P3 C67 -61.8(4)
P4 Fe2 P3 C67 79.9(3)
C80 C79 P4 C73 -112.4(6)
C84 C79 P4 C73 63.6(7)
C80 C79 P4 C60 138.7(6)
C84 C79 P4 C60 -45.2(7)
C80 C79 P4 Fe2 14.7(7)
C84 C79 P4 Fe2 -169.2(5)
C74 C73 P4 C79 -151.7(8)
C78 C73 P4 C79 34.7(8)
C74 C73 P4 C60 -43.6(9)
C78 C73 P4 C60 142.8(7)
C74 C73 P4 Fe2 78.3(8)
C78 C73 P4 Fe2 -95.3(7)
C59 C60 P4 C79 -121.9(5)
C59 C60 P4 C73 131.9(5)
C59 C60 P4 Fe2 7.4(6)
N2 Fe2 P4 C79 50.9(3)
C55 Fe2 P4 C79 -113.2(4)
C58 Fe2 P4 C79 -42.0(4)
C57 Fe2 P4 C79 -49.1(6)
C54 Fe2 P4 C79 -74.0(3)
C56 Fe2 P4 C79 -128.2(4)
P3 Fe2 P4 C79 139.3(3)
N2 Fe2 P4 C73 171.5(3)
C55 Fe2 P4 C73 7.4(4)
C58 Fe2 P4 C73 78.6(4)
C57 Fe2 P4 C73 71.5(6)
C54 Fe2 P4 C73 46.6(4)
C56 Fe2 P4 C73 -7.6(5)
P3 Fe2 P4 C73 -100.1(3)
N2 Fe2 P4 C60 -69.8(3)
C55 Fe2 P4 C60 126.2(4)
C58 Fe2 P4 C60 -162.7(4)
C57 Fe2 P4 C60 -169.8(6)
C54 Fe2 P4 C60 165.3(3)
C56 Fe2 P4 C60 111.2(4)
P3 Fe2 P4 C60 18.6(3)
C88 C87 O1 C86 178.0(9)
C85 C86 O1 C87 -176.0(10)
